data_4343032
loop_
_publ_author_name
'Chen, Di-Ming'
'Zhang, Xiao-Ping'
'Shi, Wei'
'Cheng, Peng'

_publ_section_title
;
 Microporous Metal-Organic Framework Based on a Bifunctional Linker for
 Selective Sorption of CO2 over N2 and CH4.
;
_journal_issue 11
_journal_name_full 'Inorganic chemistry'
_journal_page_first 5512
_journal_page_last 5518
_journal_paper_doi 10.1021/acs.inorgchem.5b00561
_journal_volume 54
_journal_year 2015
_chemical_formula_moiety 'C72 H48 Cu6 N24 O18'
_chemical_formula_sum 'C72 H48 Cu6 N24 O18'
_chemical_formula_weight 1918.65
_chemical_name_systematic
;
 ? 
;
_space_group_crystal_system monoclinic
_space_group_IT_number 13
_space_group_name_Hall '-P 2yc'
_space_group_name_H-M_alt 'P 1 2/c 1'
_symmetry_space_group_name_Hall '-P 2yc'
_symmetry_space_group_name_H-M 'P 1 2/c 1'
_atom_sites_solution_hydrogens geom
_atom_sites_solution_primary direct
_atom_sites_solution_secondary difmap
_audit_creation_date 2015-03-02
_audit_creation_method
;
Olex2 1.2
(compiled 2015.01.19 svn.r3143 for OlexSys, GUI svn.r4998)
;
_cell_angle_alpha 90.00
_cell_angle_beta 94.656(3)
_cell_angle_gamma 90.00
_cell_formula_units_Z 4
_cell_length_a 25.5831(5)
_cell_length_b 14.8084(3)
_cell_length_c 27.2527(11)
_cell_measurement_reflns_used 12062
_cell_measurement_temperature 150.05(10)
_cell_measurement_theta_max 29.0898
_cell_measurement_theta_min 2.5057
_cell_volume 10290.5(5)
_computing_cell_refinement
'CrysAlisPro, Agilent Technologies, Version 1.171.35.19 (release 27-10-2011 CrysAlis171 .NET) (compiled Oct 27 2011,15:02:11)'
_computing_data_collection
'CrysAlisPro, Agilent Technologies, Version 1.171.35.19 (release 27-10-2011 CrysAlis171 .NET) (compiled Oct 27 2011,15:02:11)'
_computing_data_reduction
'CrysAlisPro, Agilent Technologies, Version 1.171.35.19 (release 27-10-2011 CrysAlis171 .NET) (compiled Oct 27 2011,15:02:11)'
_computing_molecular_graphics 'Olex2 (Dolomanov et al., 2009)'
_computing_publication_material 'Olex2 (Dolomanov et al., 2009)'
_computing_structure_refinement 'XL (Sheldrick, 2008)'
_computing_structure_solution 'ShelXS (Sheldrick, 2008)'
_diffrn_ambient_temperature 150.05(10)
_diffrn_detector_area_resol_mean 16.2116
_diffrn_measured_fraction_theta_full 0.999
_diffrn_measured_fraction_theta_max 0.999
_diffrn_measurement_details
;
  1 omega  -14.00   32.00   1.0000   20.0000
omega____ theta____ kappa____ phi______ frames
    -       18.7135   86.0000  -59.0000 46

  2 omega  -45.00   64.00   1.0000   20.0000
omega____ theta____ kappa____ phi______ frames
    -       18.7135    0.0000  -90.0000 109

  3 omega   10.00   81.00   1.0000   20.0000
omega____ theta____ kappa____ phi______ frames
    -       18.7135   57.0000   90.0000 71
;
_diffrn_measurement_method '\w scans'
_diffrn_orient_matrix_UB_11 0.0252426000
_diffrn_orient_matrix_UB_12 0.0113303000
_diffrn_orient_matrix_UB_13 0.0110099000
_diffrn_orient_matrix_UB_21 0.0115814000
_diffrn_orient_matrix_UB_22 -0.0181285000
_diffrn_orient_matrix_UB_23 -0.0205972000
_diffrn_orient_matrix_UB_31 -0.0018152000
_diffrn_orient_matrix_UB_32 0.0428309000
_diffrn_orient_matrix_UB_33 -0.0116948000
_diffrn_radiation_monochromator mirror
_diffrn_radiation_type MoK\a
_diffrn_radiation_wavelength 0.71073
_diffrn_reflns_av_R_equivalents 0.0402
_diffrn_reflns_av_unetI/netI 0.0697
_diffrn_reflns_limit_h_max 30
_diffrn_reflns_limit_h_min -30
_diffrn_reflns_limit_k_max 16
_diffrn_reflns_limit_k_min -17
_diffrn_reflns_limit_l_max 32
_diffrn_reflns_limit_l_min -19
_diffrn_reflns_number 38885
_diffrn_reflns_theta_full 25.00
_diffrn_reflns_theta_max 25.00
_diffrn_reflns_theta_min 2.51
_diffrn_source 'SuperNova (Mo) X-ray Source'
_exptl_absorpt_coefficient_mu 1.292
_exptl_absorpt_correction_T_max 1.00000
_exptl_absorpt_correction_T_min 0.70997
_exptl_absorpt_correction_type multi-scan
_exptl_absorpt_process_details
'CrysAlisPro, Agilent Technologies, Version 1.171.35.19 (release 27-10-2011 CrysAlis171 .NET) (compiled Oct 27 2011,15:02:11) Empirical absorption correction using spherical harmonics, implemented in SCALE3 ABSPACK scaling algorithm.'
_exptl_crystal_colour black
_exptl_crystal_colour_primary black
_exptl_crystal_density_diffrn 1.238
_exptl_crystal_density_method 'not measured'
_exptl_crystal_description block
_exptl_crystal_F_000 4112
_exptl_crystal_size_max 0.2
_exptl_crystal_size_mid 0.2
_exptl_crystal_size_min 0.2
_platon_squeeze_details
;
;
_refine_diff_density_max 3.630
_refine_diff_density_min -0.949
_refine_diff_density_rms 0.133
_refine_ls_extinction_method none
_refine_ls_goodness_of_fit_ref 1.094
_refine_ls_hydrogen_treatment constr
_refine_ls_matrix_type full
_refine_ls_number_parameters 1127
_refine_ls_number_reflns 18114
_refine_ls_number_restraints 202
_refine_ls_restrained_S_all 1.109
_refine_ls_R_factor_all 0.0919
_refine_ls_R_factor_gt 0.0683
_refine_ls_shift/su_max 0.001
_refine_ls_shift/su_mean 0.000
_refine_ls_structure_factor_coef Fsqd
_refine_ls_weighting_details 'calc w=1/[\s^2^(Fo^2^)+(0.1170P)^2^+0.0000P] where P=(Fo^2^+2Fc^2^)/3'
_refine_ls_weighting_scheme calc
_refine_ls_wR_factor_gt 0.1936
_refine_ls_wR_factor_ref 0.2072
_reflns_number_gt 12553
_reflns_number_total 18114
_reflns_threshold_expression >2sigma(I)
_cod_data_source_file ic5b00561_si_002.cif
_cod_data_source_block 1b
_cod_depositor_comments 'Adding full bibliography for 4343030--4343033.cif.'
_cod_database_code 4343032
_chemical_oxdiff_formula C12CU1
_chemical_oxdiff_usercomment 'L41CUH2O-150K '
_reflns_odcompleteness_completeness 99.86
_reflns_odcompleteness_iscentric 1
_reflns_odcompleteness_theta 26.32
_olex2_refinement_description
;
1. Others
 Fixed Uiso: H0AA(0.054) H0EA(0.046) H0FA(0.043) H0HA(0.082) H0IA(0.05)
 H0JA(0.055) H1BA(0.046) H1EA(0.04) H2FA(0.031) H2GA(0.033) H2HA(0.043)
 H2JA(0.079) H3EA(0.021) H3GA(0.045) H3HA(0.065) H4(0.139) H4GA(0.039)
 H4HA(0.05) H4JA(0.056) H5(0.112) H5GA(0.04) H5IA(0.064) H5JA(0.049)
 H6FA(0.036) H6HA(0.073) H6JA(0.069) H7(0.053) H7GA(0.06) H7IA(0.042)
 H7JA(0.045) H8GA(0.04) H8HA(0.049) H8IA(0.051) H9EA(0.042) H9FA(0.043)
 H9HA(0.045) H9IA(0.048) H9JA(0.075) H15(0.094) H16(0.087) H21(0.041)
 H23(0.078) H24(0.088) H25(0.042) H27(0.089) H29(0.127) H30(0.074) H34(0.102)
 H36(0.055) H40(0.104) H41(0.054) H177(0.062)
 Fixed X: H0AA(0.8542) H0EA(1.0252) H0FA(0.6519) H0HA(0.5296) H0IA(0.2695)
 H0JA(0.8607) H1BA(0.1595) H1EA(0.5722) H2FA(0.4208) H2GA(0.2799) H2HA(0.7368)
 H2JA(1.0832) H3EA(0.5171) H3GA(0.5571) H3HA(0.0156) H4(0.3821) H4GA(0.762)
 H4HA(0.4173) H4JA(0.405) H5(0.3905) H5GA(0.9518) H5IA(0.0748) H5JA(0.8183)
 H6FA(0.5503) H6HA(1.1218) H6JA(1.1638) H7(0.8558) H7GA(0.1508) H7IA(0.2308)
 H7JA(0.9026) H8GA(0.6275) H8HA(0.2934) H8IA(0.6337) H9EA(0.3598) H9FA(0.4395)
 H9HA(0.6695) H9IA(0.2821) H9JA(0.0935) H15(0.9083) H16(0.7806) H21(0.8198)
 H23(1.0413) H24(0.6075) H25(0.8133) H27(0.7835) H29(0.2995) H30(0.8918)
 H34(0.9121) H36(0.8032) H40(0.3079) H41(0.802) H177(0.8546)
 Fixed Y: H0AA(1.3857) H0EA(0.9687) H0FA(0.2236) H0HA(0.2129) H0IA(0.5495)
 H0JA(1.5393) H1BA(0.4723) H1EA(0.2975) H2FA(0.7659) H2GA(0.7644) H2HA(0.7478)
 H2JA(0.8256) H3EA(0.4311) H3GA(0.6603) H3HA(0.2363) H4(1.0754) H4GA(1.2664)
 H4HA(0.4295) H4JA(0.4165) H5(0.9194) H5GA(0.7406) H5IA(0.1893) H5JA(0.8568)
 H6FA(0.6977) H6HA(0.6789) H6JA(0.7506) H7(1.5756) H7GA(0.2668) H7IA(0.2371)
 H7JA(1.2673) H8GA(0.7765) H8HA(0.5898) H8IA(0.7459) H9EA(0.3513) H9FA(0.2324)
 H9HA(0.9344) H9IA(0.5631) H9JA(0.3116) H15(1.0574) H16(0.9024) H21(1.5927)
 H23(0.748) H24(0.1314) H25(1.4391) H27(0.9026) H29(1.0577) H30(1.088)
 H34(1.0578) H36(1.5701) H40(0.9017) H41(1.4135) H177(1.419)
 Fixed Z: H0AA(0.3356) H0EA(0.4285) H0FA(0.4864) H0HA(0.3515) H0IA(0.167)
 H0JA(0.3204) H1BA(0.3833) H1EA(0.4879) H2FA(0.4255) H2GA(0.3592) H2HA(0.3812)
 H2JA(0.4795) H3EA(0.454) H3GA(0.3402) H3HA(0.3482) H4(0.3309) H4GA(0.4424)
 H4HA(0.1048) H4JA(0.1884) H5(0.3299) H5GA(0.3998) H5IA(0.4857) H5JA(0.2776)
 H6FA(0.4836) H6HA(0.3366) H6JA(0.4746) H7(0.3525) H7GA(0.4696) H7IA(0.3957)
 H7JA(0.3929) H8GA(0.4871) H8HA(0.2539) H8IA(0.3423) H9EA(0.2595) H9FA(0.3855)
 H9HA(0.458) H9IA(0.0842) H9JA(0.3319) H15(0.1185) H16(0.1143) H21(0.4567)
 H23(0.3425) H24(0.352) H25(0.4719) H27(0.1975) H29(0.4499) H30(0.2833)
 H34(0.2024) H36(0.4875) H40(0.4488) H41(0.4852) H177(0.3502)
;
_olex2_submission_special_instructions 'No special instructions were received'

loop_
_space_group_symop_id
_space_group_symop_operation_xyz
1 'x, y, z'
2 '-x, y, -z+1/2'
3 '-x, -y, -z'
4 'x, -y, z-1/2'

loop_
_atom_site_label
_atom_site_type_symbol
_atom_site_fract_x
_atom_site_fract_y
_atom_site_fract_z
_atom_site_U_iso_or_equiv
_atom_site_adp_type
_atom_site_occupancy
_atom_site_calc_flag
_atom_site_disorder_group
_atom_site_refinement_flags_posn
_atom_site_refinement_flags_adp
H0AA H 0.8542 1.3857 0.3356 0.054 Uiso 0.560(10) calc 1 R .
H0EA H 1.0252 0.9687 0.4285 0.046 Uiso 1 calc . R .
H0FA H 0.6519 0.2236 0.4864 0.043 Uiso 1 calc . R .
H0HA H 0.5296 0.2129 0.3515 0.082 Uiso 1 calc . R .
H0IA H 0.2695 0.5495 0.1670 0.050 Uiso 1 calc . R .
H0JA H 0.8607 1.5393 0.3204 0.055 Uiso 0.560(10) calc 1 R .
H1BA H 0.1595 0.4723 0.3833 0.046 Uiso 1 calc . R .
H1EA H 0.5722 0.2975 0.4879 0.040 Uiso 1 calc . R .
H2FA H 0.4208 0.7659 0.4255 0.031 Uiso 1 calc . R .
H2GA H 0.2799 0.7644 0.3592 0.033 Uiso 1 calc . R .
H2HA H 0.7368 0.7478 0.3812 0.043 Uiso 1 calc . R .
H2JA H 1.0832 0.8256 0.4795 0.079 Uiso 1 calc . R .
H3EA H 0.5171 0.4311 0.4540 0.021 Uiso 1 calc . R .
H3GA H 0.5571 0.6603 0.3402 0.045 Uiso 1 calc . R .
H3HA H 0.0156 0.2363 0.3482 0.065 Uiso 1 calc . R .
H4 H 0.3821 1.0754 0.3309 0.139 Uiso 1 calc . R .
H4GA H 0.7620 1.2664 0.4424 0.039 Uiso 1 calc . R .
H4HA H 0.4173 0.4295 0.1048 0.050 Uiso 1 calc . R .
H4JA H 0.4050 0.4165 0.1884 0.056 Uiso 1 calc . R .
H5 H 0.3905 0.9194 0.3299 0.112 Uiso 1 calc . R .
H5GA H 0.9518 0.7406 0.3998 0.040 Uiso 1 calc . R .
H5IA H 0.0748 0.1893 0.4857 0.064 Uiso 1 calc . R .
H5JA H 0.8183 0.8568 0.2776 0.049 Uiso 1 calc . R .
H6FA H 0.5503 0.6977 0.4836 0.036 Uiso 1 calc . R .
H6HA H 1.1218 0.6789 0.3366 0.073 Uiso 1 calc . R .
H6JA H 1.1638 0.7506 0.4746 0.069 Uiso 1 calc . R .
H7 H 0.8558 1.5756 0.3525 0.053 Uiso 0.440(10) calc 2 R .
H7GA H 0.1508 0.2668 0.4696 0.060 Uiso 1 calc . R .
H7IA H 0.2308 0.2371 0.3957 0.042 Uiso 1 calc . R .
H7JA H 0.9026 1.2673 0.3929 0.045 Uiso 1 calc . R .
H8GA H 0.6275 0.7765 0.4871 0.040 Uiso 1 calc . R .
H8HA H 0.2934 0.5898 0.2539 0.049 Uiso 1 calc . R .
H8IA H 0.6337 0.7459 0.3423 0.051 Uiso 1 calc . R .
H9EA H 0.3598 0.3513 0.2595 0.042 Uiso 1 calc . R .
H9FA H 0.4395 0.2324 0.3855 0.043 Uiso 1 calc . R .
H9HA H 0.6695 0.9344 0.4580 0.045 Uiso 1 calc . R .
H9IA H 0.2821 0.5631 0.0842 0.048 Uiso 1 calc . R .
H9JA H 0.0935 0.3116 0.3319 0.075 Uiso 1 calc . R .
H15 H 0.9083 1.0574 0.1185 0.094 Uiso 1 calc . R .
H16 H 0.7806 0.9024 0.1143 0.087 Uiso 1 calc . R .
H21 H 0.8198 1.5927 0.4567 0.041 Uiso 0.560(10) calc 1 R .
H23 H 1.0413 0.7480 0.3425 0.078 Uiso 1 calc . R .
H24 H 0.6075 0.1314 0.3520 0.088 Uiso 1 calc . R .
H25 H 0.8133 1.4391 0.4719 0.042 Uiso 0.560(10) calc 1 R .
H27 H 0.7835 0.9026 0.1975 0.089 Uiso 1 calc . R .
H29 H 0.2995 1.0577 0.4499 0.127 Uiso 1 calc . R .
H30 H 0.8918 1.0880 0.2833 0.074 Uiso 1 calc . R .
H34 H 0.9121 1.0578 0.2024 0.102 Uiso 1 calc . R .
H36 H 0.8032 1.5701 0.4875 0.055 Uiso 0.440(10) calc 2 R .
H40 H 0.3079 0.9017 0.4488 0.104 Uiso 1 calc . R .
H41 H 0.8020 1.4135 0.4852 0.054 Uiso 0.440(10) calc 2 R .
H177 H 0.8546 1.4190 0.3502 0.062 Uiso 0.440(10) calc 2 R .
C1 C 0.6871(2) 0.1174(4) 0.4174(3) 0.0419(19) Uani 1 d . . .
C2 C 0.6369(2) 0.1677(4) 0.4189(3) 0.0416(18) Uani 1 d . . .
C3 C 0.6270(2) 0.2195(4) 0.4597(3) 0.0355(16) Uani 1 d . . .
C4 C 0.5798(2) 0.2648(4) 0.4602(3) 0.0330(16) Uani 1 d . . .
C5 C 0.5447(2) 0.2615(4) 0.4205(3) 0.0389(18) Uani 1 d . . U
C6 C 0.5538(3) 0.2134(5) 0.3789(3) 0.068(3) Uani 1 d . . U
C7 C 0.6007(3) 0.1657(6) 0.3794(3) 0.073(3) Uani 1 d . . U
C8 C 0.4479(2) 0.2878(4) 0.4001(3) 0.0355(17) Uani 1 d . . .
C9 C 0.49062(19) 0.3969(3) 0.4377(2) 0.0178(12) Uani 1 d . . .
C10 C 0.3329(3) 0.1874(6) 0.4006(3) 0.071(3) Uani 1 d . D .
C11 C 0.3400(3) 1.0820(2) 0.3905(3) 0.082(3) Uani 1 d . G U
C12 C 0.3672(3) 1.0406(4) 0.3546(3) 0.116(4) Uani 1 d . G U
C13 C 0.3723(3) 0.9471(4) 0.3539(2) 0.094(3) Uani 1 d . G U
C14 C 0.3500(2) 0.8951(2) 0.3893(2) 0.0350(15) Uani 1 d . G U
C15 C 0.3228(2) 0.9365(4) 0.4252(2) 0.086(3) Uani 1 d . . U
C16 C 0.3177(3) 1.0300(4) 0.4258(3) 0.106(4) Uani 1 d . G U
C17 C 0.3882(2) 0.7462(3) 0.4119(2) 0.0260(14) Uani 1 d . . .
C18 C 0.3114(2) 0.7456(3) 0.3755(2) 0.0275(14) Uani 1 d . . .
C19 C 0.9904(2) 1.1509(4) 0.4300(3) 0.0424(19) Uani 1 d . . .
C20 C 0.0386(2) 0.2046(4) 0.4186(3) 0.0392(18) Uani 1 d . . .
C21 C 0.0431(3) 0.2415(5) 0.3726(3) 0.054(2) Uani 1 d . . .
C22 C 0.0893(3) 0.2870(5) 0.3627(3) 0.063(2) Uani 1 d . . .
C23 C 0.1276(2) 0.2935(4) 0.4000(3) 0.0413(19) Uani 1 d . . .
C24 C 0.1236(3) 0.2597(4) 0.4451(3) 0.050(2) Uani 1 d . . .
C25 C 0.0781(3) 0.2137(4) 0.4547(3) 0.053(2) Uani 1 d . . .
C26 C 0.2244(2) 0.2987(4) 0.3923(3) 0.0353(17) Uani 1 d . . .
C27 C 0.1854(2) 0.4281(4) 0.3859(3) 0.0381(18) Uani 1 d . . .
C28 C 0.2011(2) 0.6526(4) 0.4093(3) 0.0297(15) Uani 1 d . . .
C29 C 1.1497(2) 0.7037(4) 0.4076(2) 0.0294(15) Uani 1 d . . .
C30 C 1.1138(3) 0.7060(6) 0.3659(3) 0.061(2) Uani 1 d . . .
C31 C 1.0665(3) 0.7493(6) 0.3690(3) 0.065(2) Uani 1 d . . U
C32 C 1.0566(2) 0.7932(4) 0.4103(3) 0.0328(16) Uani 1 d . . .
C33 C 1.0909(3) 0.7954(6) 0.4511(3) 0.066(3) Uani 1 d . . .
C34 C 1.1389(3) 0.7492(5) 0.4478(3) 0.058(2) Uani 1 d . . .
C35 C 0.9987(2) 0.9262(4) 0.4224(3) 0.0382(17) Uani 1 d . . .
C36 C 0.9582(2) 0.8012(4) 0.4069(3) 0.0337(16) Uani 1 d . . .
C37 C 0.8385(3) 1.0115(4) 0.5505(3) 0.0380(16) Uani 1 d . . .
C38 C 0.8423(3) 0.9858(5) 0.1063(3) 0.050(2) Uani 1 d . . .
C39 C 0.8065(4) 0.9355(6) 0.1321(3) 0.072(3) Uani 1 d . . .
C40 C 0.8087(4) 0.9339(6) 0.1815(3) 0.074(3) Uani 1 d . . .
C41 C 0.8482(4) 0.9788(5) 0.2081(3) 0.062(2) Uani 1 d . . .
C42 C 0.8854(4) 1.0267(6) 0.1843(3) 0.085(3) Uani 1 d . . .
C43 C 0.8824(4) 1.0276(6) 0.1343(3) 0.078(3) Uani 1 d . . .
C44 C 0.8750(3) 1.0357(5) 0.2926(3) 0.062(2) Uani 1 d . . U
C45 C 0.8349(3) 0.9092(4) 0.2894(3) 0.0406(17) Uani 1 d . . .
C46 C 0.4947(2) 0.6177(3) 0.4086(2) 0.0205(13) Uani 1 d . . U
C47 C 0.54550(19) 0.6719(3) 0.4118(2) 0.0205(13) Uani 1 d . . .
C48 C 0.5708(2) 0.6854(4) 0.3698(2) 0.0378(17) Uani 1 d . . .
C49 C 0.6169(3) 0.7362(4) 0.3708(3) 0.0425(18) Uani 1 d . . .
C50 C 0.6365(2) 0.7711(4) 0.4147(2) 0.0237(13) Uani 1 d . . .
C51 C 0.6127(2) 0.7549(4) 0.4571(2) 0.0332(15) Uani 1 d . . .
C52 C 0.5671(2) 0.7068(4) 0.4549(2) 0.0301(15) Uani 1 d . . .
C53 C 0.6940(2) 0.9022(4) 0.4416(3) 0.0371(17) Uani 1 d . . .
C54 C 0.7309(2) 0.7993(4) 0.3995(3) 0.0359(17) Uani 1 d . . .
C55 C 0.3553(2) 0.4991(4) 0.5313(2) 0.0229(13) Uani 1 d . . .
C56 C 0.3499(2) 0.4944(4) 0.0860(2) 0.0271(14) Uani 1 d . . .
C57 C 0.3872(3) 0.4529(5) 0.1170(3) 0.0420(18) Uani 1 d . . .
C58 C 0.3066(2) 0.5323(5) 0.1050(2) 0.0400(17) Uani 1 d . . .
C59 C 0.2992(3) 0.5253(5) 0.1544(2) 0.0419(18) Uani 1 d . . .
C60 C 0.3800(3) 0.4457(5) 0.1674(3) 0.0467(19) Uani 1 d . . .
C61 C 0.3375(2) 0.4807(5) 0.1851(2) 0.0360(16) Uani 1 d . . .
C62 C 0.3438(3) 0.4045(4) 0.2685(2) 0.0353(16) Uani 1 d . . .
C63 C 0.3071(3) 0.5347(4) 0.2653(2) 0.0407(17) Uani 1 d . . .
C64 C 0.8441(6) 0.6794(9) 0.3783(5) 0.046(4) Uani 0.560(10) d 1 D U
C65 C 0.8409(4) 1.5812(4) 0.3871(4) 0.037(3) Uani 0.560(10) d 1 G U
C66 C 0.8512(4) 1.5192(6) 0.3508(3) 0.045(3) Uani 0.560(10) d 1 G U
C67 C 0.8473(6) 1.4272(5) 0.3599(4) 0.045(3) Uani 0.560(10) d 1 G U
C68 C 0.8331(7) 1.3972(4) 0.4053(4) 0.038(3) Uani 0.560(10) d 1 G U
C69 C 0.8228(5) 1.4592(6) 0.4416(3) 0.035(3) Uani 0.560(10) d 1 . U
C70 C 0.8267(4) 1.5512(5) 0.4325(3) 0.034(3) Uani 0.560(10) d 1 G U
C71 C 0.8273(8) 0.6863(12) 0.4254(8) 0.047(6) Uani 0.440(10) d 2 . .
C72 C 0.8296(5) 1.5884(5) 0.4202(6) 0.046(4) Uani 0.440(10) d 2 G U
C73 C 0.8450(5) 1.5431(7) 0.3791(6) 0.045(4) Uani 0.440(10) d 2 . U
C74 C 0.8443(7) 1.4493(7) 0.3777(5) 0.051(4) Uani 0.440(10) d 2 G U
C75 C 0.8282(9) 1.4007(5) 0.4175(6) 0.045(4) Uani 0.440(10) d 2 G U
C76 C 0.8128(7) 1.4460(7) 0.4586(5) 0.045(4) Uani 0.440(10) d 2 G U
C78 C 0.8135(5) 1.5398(7) 0.4600(5) 0.046(4) Uani 0.440(10) d 2 G U
C79 C 0.8720(2) 1.2487(4) 0.4060(3) 0.0377(18) Uani 1 d . . .
C80 C 0.7945(2) 1.2483(4) 0.4329(2) 0.0328(15) Uani 1 d . . .
N1 N 0.49665(17) 0.3136(3) 0.41986(19) 0.0281(12) Uani 1 d . . .
N2 N 0.44203(15) 0.4229(3) 0.42884(17) 0.0161(10) Uani 1 d . . .
N3 N 0.41544(16) 0.3536(3) 0.40516(18) 0.0211(11) Uani 1 d . . .
N4 N 0.35139(17) 0.8006(3) 0.39015(19) 0.0262(12) Uani 1 d . . .
N5 N 0.37277(16) 0.6626(3) 0.41166(18) 0.0199(10) Uani 1 d . . .
N6 N 0.32293(16) 0.6619(3) 0.38741(18) 0.0214(11) Uani 1 d . . .
N7 N 0.17642(18) 0.3394(3) 0.3913(2) 0.0357(14) Uani 1 d . . .
N8 N 0.23526(17) 0.4433(3) 0.3851(2) 0.0267(12) Uani 1 d . . .
N9 N 0.26008(17) 0.3610(3) 0.3877(2) 0.0302(13) Uani 1 d . . .
N10 N 1.00615(17) 0.8392(3) 0.4133(2) 0.0299(13) Uani 1 d . . .
N11 N 0.94820(18) 0.9432(3) 0.4215(2) 0.0301(13) Uani 1 d . . .
N12 N 0.92182(17) 0.8622(3) 0.41205(19) 0.0224(11) Uani 1 d . . .
N13 N 0.8321(2) 1.3045(3) 0.4158(2) 0.0369(14) Uani 1 d . . .
N14 N 0.81202(17) 1.1660(3) 0.43346(19) 0.0245(11) Uani 1 d . . .
N15 N 0.86188(17) 1.1668(3) 0.41735(19) 0.0252(12) Uani 1 d . . .
N16 N 0.68432(16) 0.8217(3) 0.41753(19) 0.0252(12) Uani 1 d . . U
N17 N 0.76571(18) 0.8611(3) 0.4119(2) 0.0292(13) Uani 1 d . . .
N18 N 0.74270(18) 0.9268(3) 0.4381(2) 0.0300(12) Uani 1 d . . .
N19 N 0.3299(2) 0.4729(3) 0.23674(19) 0.0357(13) Uani 1 d . . .
N20 N 0.30702(19) 0.5066(3) 0.31025(18) 0.0284(12) Uani 1 d . . .
N21 N 0.33222(19) 0.4223(3) 0.31234(18) 0.0270(11) Uani 1 d . . .
N22 N 0.8523(3) 0.9759(4) 0.2604(2) 0.0556(18) Uani 1 d . . .
N23 N 0.8708(2) 1.0122(3) 0.3380(2) 0.0458(16) Uani 1 d . . .
N24 N 0.8449(2) 0.9288(3) 0.3358(2) 0.0314(12) Uani 1 d . . .
O1 O 0.71479(15) 0.1066(3) 0.45798(18) 0.0326(11) Uani 1 d . . .
O2 O 0.7010(2) 0.0889(4) 0.3773(2) 0.077(2) Uani 1 d . . .
O3 O 0.33865(12) 0.4818(2) 0.41619(13) 0.0119(7) Uani 1 d . . .
O4 O 0.3407(2) 0.2301(4) 0.3665(3) 0.078(2) Uani 1 d . D .
O5 O 0.3203(3) 0.2117(4) 0.4436(3) 0.086(2) Uani 1 d . D .
O6 O 0.22564(19) 0.6365(4) 0.44854(19) 0.0645(17) Uani 1 d . . .
O7 O 0.21492(14) 0.6254(2) 0.36766(15) 0.0246(9) Uani 1 d . . .
O8 O 0.98226(19) 1.1312(3) 0.4722(2) 0.0548(15) Uani 1 d . . .
O9 O 0.96157(16) 1.1255(3) 0.3927(2) 0.0427(12) Uani 1 d . . .
O10 O 0.84676(12) 0.9846(2) 0.43952(12) 0.0124(7) Uani 1 d . . U
O11 O 0.87823(18) 0.9821(3) 0.53144(17) 0.0453(12) Uani 1 d . D .
O12 O 0.79774(18) 1.0422(3) 0.52957(17) 0.0414(12) Uani 1 d . D .
O13 O 0.8512(6) 0.7101(6) 0.3367(4) 0.099(5) Uani 0.560(10) d 1 D U
O14 O 0.8427(5) 0.7307(10) 0.3895(6) 0.031(3) Uani 0.440(10) d 2 . U
O15 O 0.8452(4) 0.7324(8) 0.4171(4) 0.030(3) Uani 0.560(10) d 1 D U
O16 O 0.8194(7) 0.7264(7) 0.4629(5) 0.079(6) Uani 0.440(10) d 2 . .
O17 O 0.47821(17) 0.5850(3) 0.36916(16) 0.0445(12) Uani 1 d . . .
O18 O 0.47273(13) 0.6074(2) 0.44865(14) 0.0169(8) Uani 1 d . . .
O19 O 0.39600(14) 0.5338(2) 0.51467(14) 0.0230(9) Uani 1 d . . .
O20 O 0.31888(14) 0.4619(3) 0.50482(15) 0.0277(9) Uani 1 d . . .
Cu1 Cu 0.90346(2) 1.05385(4) 0.41286(3) 0.02192(19) Uani 1 d . . .
Cu2 Cu 0.78009(2) 1.04488(4) 0.45160(3) 0.01966(19) Uani 1 d . . .
Cu3 Cu 0.84327(2) 0.86204(4) 0.40650(3) 0.01828(18) Uani 1 d . . .
Cu4 Cu 0.40602(2) 0.54403(4) 0.43450(2) 0.01212(16) Uani 1 d . . .
Cu5 Cu 0.27889(2) 0.55280(4) 0.38210(3) 0.01468(17) Uani 1 d . . .
Cu6 Cu 0.33814(2) 0.35919(4) 0.38747(3) 0.01658(18) Uani 1 d . D .

loop_
_atom_site_aniso_label
_atom_site_aniso_U_11
_atom_site_aniso_U_22
_atom_site_aniso_U_33
_atom_site_aniso_U_23
_atom_site_aniso_U_13
_atom_site_aniso_U_12
C1 0.016(3) 0.036(4) 0.074(6) -0.018(4) 0.002(4) 0.011(3)
C2 0.021(3) 0.035(4) 0.068(5) -0.021(4) -0.001(3) 0.011(3)
C3 0.011(3) 0.043(4) 0.053(5) 0.001(3) 0.001(3) 0.012(3)
C4 0.017(3) 0.026(3) 0.057(5) -0.005(3) 0.007(3) 0.016(3)
C5 0.014(3) 0.028(3) 0.074(5) -0.021(3) 0.000(3) 0.013(3)
C6 0.037(4) 0.076(5) 0.089(6) -0.051(4) -0.018(4) 0.034(4)
C7 0.045(4) 0.085(5) 0.086(6) -0.050(5) -0.012(4) 0.041(4)
C8 0.011(3) 0.021(3) 0.073(5) -0.022(3) -0.006(3) 0.006(2)
C9 0.007(3) 0.009(2) 0.038(4) 0.002(2) 0.007(2) 0.004(2)
C10 0.031(4) 0.102(8) 0.080(7) -0.063(7) -0.002(5) 0.006(5)
C11 0.069(6) 0.048(5) 0.125(7) -0.010(5) -0.024(5) 0.014(4)
C12 0.153(8) 0.079(6) 0.117(8) 0.040(6) 0.019(7) -0.039(6)
C13 0.131(8) 0.051(5) 0.102(7) 0.006(5) 0.035(6) -0.007(5)
C14 0.030(3) 0.018(3) 0.056(4) 0.002(3) 0.002(3) 0.002(3)
C15 0.114(7) 0.037(4) 0.109(7) -0.022(4) 0.016(6) 0.024(4)
C16 0.123(8) 0.056(5) 0.137(8) -0.019(6) -0.003(6) 0.025(5)
C17 0.017(3) 0.011(3) 0.050(4) 0.001(3) 0.000(3) -0.005(2)
C18 0.016(3) 0.008(3) 0.058(4) 0.008(3) 0.002(3) 0.005(2)
C19 0.021(3) 0.027(3) 0.082(6) -0.019(4) 0.023(4) -0.011(3)
C20 0.024(4) 0.024(3) 0.072(6) -0.006(3) 0.020(4) -0.008(3)
C21 0.022(4) 0.062(5) 0.078(6) -0.011(5) 0.002(4) -0.012(3)
C22 0.033(4) 0.063(5) 0.092(7) 0.019(5) 0.002(4) -0.025(4)
C23 0.013(3) 0.023(3) 0.089(6) 0.010(4) 0.011(4) -0.008(3)
C24 0.029(4) 0.035(4) 0.085(6) 0.007(4) 0.005(4) -0.006(3)
C25 0.029(4) 0.036(4) 0.095(7) 0.010(4) 0.015(4) -0.007(3)
C26 0.009(3) 0.011(3) 0.086(6) 0.007(3) 0.004(3) 0.000(2)
C27 0.009(3) 0.023(3) 0.083(6) 0.000(3) 0.009(3) -0.003(2)
C28 0.020(3) 0.023(3) 0.046(4) -0.006(3) 0.004(3) 0.011(3)
C29 0.012(3) 0.026(3) 0.050(4) -0.006(3) 0.003(3) 0.008(2)
C30 0.032(4) 0.089(6) 0.060(5) -0.029(5) -0.007(4) 0.039(4)
C31 0.039(4) 0.088(5) 0.066(5) -0.019(4) -0.008(4) 0.044(4)
C32 0.010(3) 0.030(3) 0.058(5) -0.010(3) 0.001(3) 0.011(3)
C33 0.041(5) 0.092(7) 0.063(6) -0.031(5) 0.000(4) 0.036(4)
C34 0.034(4) 0.086(6) 0.051(5) -0.017(4) -0.008(4) 0.039(4)
C35 0.017(3) 0.027(3) 0.070(5) -0.017(3) -0.001(3) -0.002(3)
C36 0.020(3) 0.026(3) 0.055(5) -0.009(3) 0.006(3) 0.006(3)
C37 0.044(4) 0.036(4) 0.033(4) 0.005(3) 0.003(3) 0.017(3)
C38 0.065(5) 0.055(4) 0.032(4) -0.002(3) 0.009(4) -0.031(4)
C39 0.083(7) 0.091(6) 0.043(5) 0.002(5) 0.011(5) -0.055(5)
C40 0.089(7) 0.107(7) 0.027(4) 0.001(5) 0.018(4) -0.056(6)
C41 0.095(7) 0.061(5) 0.032(4) 0.003(4) 0.013(4) -0.037(5)
C42 0.124(9) 0.108(7) 0.023(4) 0.001(4) 0.003(5) -0.081(7)
C43 0.107(8) 0.099(7) 0.028(4) 0.003(4) 0.003(5) -0.081(6)
C44 0.101(6) 0.047(4) 0.039(4) 0.005(3) 0.012(4) -0.048(4)
C45 0.045(4) 0.037(4) 0.041(4) -0.003(3) 0.012(3) -0.023(3)
C46 0.010(3) 0.015(3) 0.036(4) -0.002(2) -0.002(2) -0.009(2)
C47 0.009(3) 0.018(3) 0.035(4) 0.003(2) 0.006(2) -0.006(2)
C48 0.035(4) 0.043(4) 0.037(4) -0.010(3) 0.009(3) -0.026(3)
C49 0.036(4) 0.046(4) 0.048(5) -0.003(3) 0.024(3) -0.025(3)
C50 0.010(3) 0.018(3) 0.043(4) -0.002(3) 0.006(3) -0.010(2)
C51 0.021(3) 0.038(4) 0.041(4) -0.003(3) 0.002(3) -0.018(3)
C52 0.021(3) 0.037(3) 0.032(4) 0.008(3) 0.005(3) -0.018(3)
C53 0.013(3) 0.025(3) 0.075(5) -0.012(3) 0.013(3) -0.007(3)
C54 0.018(3) 0.016(3) 0.076(5) -0.018(3) 0.017(3) -0.011(2)
C55 0.013(3) 0.028(3) 0.027(3) 0.003(3) 0.001(2) -0.001(2)
C56 0.021(3) 0.035(3) 0.026(3) -0.004(3) 0.004(3) 0.006(3)
C57 0.032(4) 0.063(5) 0.032(4) -0.001(3) 0.007(3) 0.027(3)
C58 0.027(3) 0.070(5) 0.024(4) 0.000(3) 0.007(3) 0.021(3)
C59 0.035(4) 0.069(5) 0.022(4) -0.002(3) 0.004(3) 0.035(4)
C60 0.039(4) 0.071(5) 0.031(4) 0.012(4) 0.008(3) 0.030(4)
C61 0.031(4) 0.051(4) 0.026(4) -0.003(3) 0.003(3) 0.013(3)
C62 0.047(4) 0.037(4) 0.022(4) -0.002(3) 0.001(3) 0.024(3)
C63 0.045(4) 0.045(4) 0.032(4) 0.007(3) 0.005(3) 0.030(3)
C64 0.077(11) 0.009(6) 0.054(7) -0.009(5) 0.012(8) -0.003(7)
C65 0.042(6) 0.011(4) 0.060(7) 0.005(4) 0.010(5) 0.004(5)
C66 0.068(7) 0.009(4) 0.061(6) 0.002(4) 0.012(6) 0.001(5)
C67 0.066(7) 0.011(4) 0.058(6) -0.001(4) 0.009(6) -0.003(5)
C68 0.039(7) 0.013(4) 0.063(7) 0.003(4) 0.008(6) -0.007(5)
C69 0.032(6) 0.018(4) 0.055(6) 0.007(4) 0.007(5) 0.000(4)
C70 0.031(6) 0.014(4) 0.058(6) 0.002(4) 0.006(5) 0.002(4)
C71 0.040(11) 0.018(9) 0.078(17) 0.001(10) -0.024(10) 0.004(8)
C72 0.039(7) 0.024(6) 0.075(9) 0.009(6) 0.009(7) 0.011(6)
C73 0.034(7) 0.021(6) 0.080(9) 0.015(6) 0.020(7) 0.005(6)
C74 0.046(7) 0.022(6) 0.088(10) 0.001(6) 0.016(8) 0.007(6)
C75 0.041(8) 0.011(6) 0.085(10) 0.000(6) 0.013(8) -0.001(6)
C76 0.049(8) 0.008(5) 0.079(9) 0.007(6) 0.007(7) 0.006(5)
C78 0.049(8) 0.017(6) 0.072(9) 0.006(6) 0.010(7) 0.014(6)
C79 0.027(3) 0.011(3) 0.079(5) -0.003(3) 0.025(3) -0.005(3)
C80 0.024(3) 0.018(3) 0.057(5) -0.005(3) 0.002(3) 0.006(3)
N1 0.010(2) 0.025(3) 0.050(4) -0.010(2) 0.006(2) 0.009(2)
N2 0.004(2) 0.014(2) 0.030(3) 0.0014(19) 0.0029(19) -0.0014(17)
N3 0.009(2) 0.010(2) 0.043(3) 0.002(2) -0.002(2) 0.0026(18)
N4 0.016(2) 0.011(2) 0.052(3) 0.004(2) 0.003(2) 0.0004(19)
N5 0.014(2) 0.008(2) 0.038(3) 0.0029(19) 0.001(2) 0.0016(18)
N6 0.009(2) 0.010(2) 0.044(3) -0.002(2) -0.003(2) -0.0018(18)
N7 0.010(2) 0.021(3) 0.076(4) 0.002(3) 0.007(3) -0.005(2)
N8 0.007(2) 0.012(2) 0.062(4) -0.001(2) 0.000(2) 0.0016(18)
N9 0.010(2) 0.006(2) 0.072(4) 0.000(2) -0.006(2) 0.0026(18)
N10 0.010(2) 0.028(3) 0.052(4) -0.017(2) 0.001(2) 0.009(2)
N11 0.011(2) 0.016(2) 0.064(4) -0.013(2) 0.012(2) -0.0006(19)
N12 0.014(2) 0.011(2) 0.043(3) -0.003(2) 0.010(2) 0.0037(18)
N13 0.034(3) 0.010(2) 0.067(4) 0.003(2) 0.011(3) 0.002(2)
N14 0.015(2) 0.010(2) 0.050(3) 0.001(2) 0.009(2) 0.0033(19)
N15 0.016(2) 0.011(2) 0.051(3) 0.001(2) 0.014(2) -0.0049(19)
N16 0.010(2) 0.017(2) 0.049(3) -0.001(2) 0.010(2) -0.0087(19)
N17 0.019(3) 0.014(2) 0.057(4) -0.004(2) 0.020(2) -0.003(2)
N18 0.014(2) 0.018(2) 0.059(4) -0.001(2) 0.007(2) -0.008(2)
N19 0.036(3) 0.044(3) 0.029(3) 0.002(3) 0.012(3) 0.022(3)
N20 0.036(3) 0.029(3) 0.020(3) 0.000(2) 0.005(2) 0.016(2)
N21 0.029(3) 0.021(2) 0.031(3) -0.002(2) 0.001(2) 0.009(2)
N22 0.092(5) 0.051(4) 0.026(3) -0.002(3) 0.013(3) -0.034(4)
N23 0.078(5) 0.029(3) 0.031(3) 0.003(2) 0.009(3) -0.033(3)
N24 0.033(3) 0.026(3) 0.037(3) 0.000(2) 0.010(3) -0.011(2)
O1 0.012(2) 0.025(2) 0.063(3) -0.010(2) 0.015(2) 0.0025(17)
O2 0.049(3) 0.106(5) 0.072(4) -0.043(4) -0.018(3) 0.057(3)
O3 0.0072(17) 0.0032(15) 0.026(2) -0.0002(14) 0.0045(15) 0.0021(13)
O4 0.044(4) 0.048(3) 0.135(7) 0.025(4) -0.032(4) -0.020(3)
O5 0.103(5) 0.050(3) 0.103(6) -0.011(3) -0.005(4) 0.015(3)
O6 0.043(3) 0.106(5) 0.043(3) -0.006(3) -0.006(3) 0.052(3)
O7 0.0134(19) 0.0183(19) 0.043(3) -0.0043(18) 0.0055(18) 0.0067(16)
O8 0.043(3) 0.052(3) 0.074(4) -0.007(3) 0.039(3) -0.018(2)
O9 0.021(2) 0.030(2) 0.079(4) -0.006(2) 0.019(2) -0.011(2)
O10 0.0109(10) 0.0100(10) 0.0166(11) 0.0005(8) 0.0029(8) 0.0015(8)
O11 0.045(3) 0.056(3) 0.034(3) 0.002(2) 0.006(2) 0.031(2)
O12 0.041(3) 0.053(3) 0.031(3) 0.000(2) 0.012(2) 0.015(2)
O13 0.222(14) 0.023(5) 0.055(6) -0.001(4) 0.021(8) -0.012(6)
O14 0.017(5) 0.020(6) 0.058(7) 0.002(7) 0.006(6) -0.001(5)
O15 0.028(5) 0.015(5) 0.047(6) -0.001(5) 0.001(6) -0.002(4)
O16 0.155(16) 0.028(6) 0.050(9) -0.008(6) -0.020(9) 0.018(8)
O17 0.043(3) 0.061(3) 0.031(3) -0.005(2) 0.007(2) -0.040(2)
O18 0.0084(17) 0.0149(17) 0.028(2) 0.0049(16) 0.0056(16) -0.0033(15)
O19 0.016(2) 0.028(2) 0.025(2) -0.0038(17) 0.0053(17) -0.0066(17)
O20 0.018(2) 0.040(2) 0.025(2) 0.0017(19) 0.0046(18) -0.0123(18)
Cu1 0.0081(3) 0.0092(3) 0.0496(5) -0.0046(3) 0.0091(3) -0.0029(2)
Cu2 0.0083(3) 0.0107(3) 0.0407(5) -0.0008(3) 0.0062(3) 0.0018(3)
Cu3 0.0089(3) 0.0037(3) 0.0433(5) 0.0015(3) 0.0086(3) 0.0005(2)
Cu4 0.0040(3) 0.0063(3) 0.0262(4) 0.0011(3) 0.0021(3) -0.0009(2)
Cu5 0.0052(3) 0.0066(3) 0.0326(4) 0.0005(3) 0.0036(3) 0.0016(2)
Cu6 0.0057(3) 0.0037(3) 0.0402(4) -0.0007(3) 0.0009(3) -0.0002(2)

loop_
_atom_type_symbol
_atom_type_description
_atom_type_scat_dispersion_real
_atom_type_scat_dispersion_imag
_atom_type_scat_source
C C 0.0033 0.0016 'International Tables Vol C Tables 4.2.6.8 and 6.1.1.4'
H H 0.0000 0.0000 'International Tables Vol C Tables 4.2.6.8 and 6.1.1.4'
Cu Cu 0.3201 1.2651 'International Tables Vol C Tables 4.2.6.8 and 6.1.1.4'
N N 0.0061 0.0033 'International Tables Vol C Tables 4.2.6.8 and 6.1.1.4'
O O 0.0106 0.0060 'International Tables Vol C Tables 4.2.6.8 and 6.1.1.4'

loop_
_geom_angle_atom_site_label_1
_geom_angle_atom_site_label_2
_geom_angle_atom_site_label_3
_geom_angle
_geom_angle_site_symmetry_1
_geom_angle_site_symmetry_3
O1 C1 C2 117.4(6) . .
O2 C1 C2 120.2(7) . .
O2 C1 O1 122.4(6) . .
C3 C2 C1 120.9(6) . .
C7 C2 C1 119.9(7) . .
C7 C2 C3 119.2(6) . .
C4 C3 C2 119.5(6) . .
C5 C4 C3 119.9(6) . .
C4 C5 C6 122.3(6) . .
C4 C5 N1 119.8(6) . .
C6 C5 N1 117.8(6) . .
C5 C6 C7 117.3(7) . .
C2 C7 C6 121.8(7) . .
N3 C8 N1 108.7(5) . .
N2 C9 N1 109.9(5) . .
O4 C10 C11 111.6(17) . 1_545
O4 C10 O5 130.4(9) . .
O5 C10 C11 118.0(18) . 1_545
C12 C11 C10 128.5(6) . 1_565
C16 C11 C10 111.3(6) . 1_565
C16 C11 C12 120.0 . .
C13 C12 C11 120.0 . .
C12 C13 C14 120.0 . .
C13 C14 C15 120.0 . .
C13 C14 N4 123.7(4) . .
C15 C14 N4 116.2(4) . .
C16 C15 C14 120.0 . .
C11 C16 C15 120.0 . .
N5 C17 N4 111.5(5) . .
N6 C18 N4 110.4(5) . .
O8 C19 C20 121.4(7) . 1_665
O8 C19 O9 123.6(6) . .
O9 C19 C20 115.0(7) . 1_665
C21 C20 C19 121.3(7) . 1_445
C25 C20 C19 118.3(7) . 1_445
C25 C20 C21 120.4(6) . .
C20 C21 C22 119.7(7) . .
C23 C22 C21 117.3(8) . .
C22 C23 N7 119.1(7) . .
C24 C23 C22 123.8(6) . .
C24 C23 N7 117.1(7) . .
C23 C24 C25 119.0(8) . .
C20 C25 C24 119.8(8) . .
N9 C26 N7 108.6(5) . .
N8 C27 N7 110.4(5) . .
O6 C28 C29 120.5(6) . 1_455
O6 C28 O7 123.8(5) . .
O7 C28 C29 115.6(6) . 1_455
C30 C29 C28 123.0(6) . 1_655
C34 C29 C28 117.7(6) . 1_655
C34 C29 C30 119.2(6) . .
C31 C30 C29 118.7(7) . .
C32 C31 C30 120.3(7) . .
C31 C32 C33 123.0(6) . .
C31 C32 N10 119.9(6) . .
C33 C32 N10 117.1(6) . .
C32 C33 C34 116.3(7) . .
C29 C34 C33 122.3(7) . .
N11 C35 N10 109.7(5) . .
N12 C36 N10 110.2(5) . .
O11 C37 C38 115.8(6) . 4_576
O12 C37 C38 115.9(6) . 4_576
O12 C37 O11 128.3(6) . .
C39 C38 C37 121.4(7) . 4_575
C43 C38 C37 122.0(6) . 4_575
C43 C38 C39 116.5(7) . .
C40 C39 C38 122.2(8) . .
C39 C40 C41 119.5(7) . .
C40 C41 C42 120.3(7) . .
C40 C41 N22 120.5(7) . .
C42 C41 N22 119.2(7) . .
C43 C42 C41 119.2(8) . .
C42 C43 C38 122.1(7) . .
N23 C44 N22 112.3(6) . .
N24 C45 N22 110.8(6) . .
O17 C46 C47 119.4(5) . .
O17 C46 O18 124.1(5) . .
O18 C46 C47 116.5(5) . .
C48 C47 C46 119.0(5) . .
C52 C47 C46 122.4(5) . .
C52 C47 C48 118.6(5) . .
C47 C48 C49 121.0(6) . .
C50 C49 C48 118.3(6) . .
C49 C50 C51 121.2(5) . .
C49 C50 N16 119.9(5) . .
C51 C50 N16 118.8(5) . .
C52 C51 C50 119.4(6) . .
C47 C52 C51 121.5(6) . .
N18 C53 N16 110.0(5) . .
N17 C54 N16 109.5(5) . .
O19 C55 C56 117.9(5) . 4_566
O20 C55 C56 118.1(5) . 4_566
O20 C55 O19 124.0(5) . .
C57 C56 C55 121.5(5) . 4_565
C57 C56 C58 119.3(6) . .
C58 C56 C55 119.1(5) . 4_565
C56 C57 C60 119.8(6) . .
C59 C58 C56 121.1(6) . .
C58 C59 C61 118.3(6) . .
C61 C60 C57 120.2(6) . .
C59 C61 N19 118.6(5) . .
C60 C61 C59 121.2(6) . .
C60 C61 N19 120.1(6) . .
N21 C62 N19 111.8(5) . .
N20 C63 N19 110.9(5) . .
O13 C64 C65 121(3) . 1_545
O13 C64 O15 121.2(14) . .
O15 C64 C65 117(3) . 1_545
C66 C65 C64 121.3(8) . 1_565
C70 C65 C64 118.7(8) . 1_565
C70 C65 C66 120.0 . .
C67 C66 C65 120.0 . .
C68 C67 C66 120.0 . .
C67 C68 C69 120.0 . .
C67 C68 N13 120.3(7) . .
C69 C68 N13 119.6(7) . .
C70 C69 C68 120.0 . .
C65 C70 C69 120.0 . .
O14 C71 C72 115(4) . 1_545
O16 C71 C72 125(4) . 1_545
O16 C71 O14 119(2) . .
C73 C72 C71 125.0(12) . 1_565
C73 C72 C78 120.0 . .
C78 C72 C71 114.9(12) . 1_565
C72 C73 C74 120.0 . .
C75 C74 C73 120.0 . .
C74 C75 N13 117.7(9) . .
C76 C75 C74 120.0 . .
C76 C75 N13 122.1(9) . .
C75 C76 C78 120.0 . .
C72 C78 C76 120.0 . .
N15 C79 N13 111.1(5) . .
N14 C80 N13 108.6(5) . .
C8 N1 C5 126.9(5) . .
C9 N1 C5 127.5(5) . .
C9 N1 C8 105.7(4) . .
C9 N2 N3 107.3(4) . .
C9 N2 Cu4 132.7(4) . .
N3 N2 Cu4 119.3(3) . .
C8 N3 N2 108.5(4) . .
C8 N3 Cu6 129.5(4) . .
N2 N3 Cu6 121.9(3) . .
C17 N4 C14 128.6(5) . .
C17 N4 C18 105.0(4) . .
C18 N4 C14 125.7(5) . .
C17 N5 N6 106.1(4) . .
C17 N5 Cu4 134.7(4) . .
N6 N5 Cu4 119.1(3) . .
C18 N6 N5 106.9(4) . .
C18 N6 Cu5 130.0(4) . .
N5 N6 Cu5 122.7(3) . .
C26 N7 C23 124.9(5) . .
C27 N7 C23 128.9(5) . .
C27 N7 C26 105.8(4) . .
C27 N8 N9 107.2(4) . .
C27 N8 Cu5 134.7(4) . .
N9 N8 Cu5 118.1(3) . .
C26 N9 N8 107.9(4) . .
C26 N9 Cu6 134.0(4) . .
N8 N9 Cu6 118.0(3) . .
C35 N10 C32 126.9(5) . .
C35 N10 C36 106.6(5) . .
C36 N10 C32 126.5(5) . .
C35 N11 N12 107.5(4) . .
C35 N11 Cu1 135.2(4) . .
N12 N11 Cu1 114.8(3) . .
C36 N12 N11 106.0(4) . .
C36 N12 Cu3 135.0(4) . .
N11 N12 Cu3 119.0(3) . .
C68 N13 C75 14.9(9) . .
C79 N13 C68 122.1(7) . .
C79 N13 C75 132.1(9) . .
C79 N13 C80 104.7(4) . .
C80 N13 C68 133.0(8) . .
C80 N13 C75 122.5(8) . .
C80 N14 N15 108.4(4) . .
C80 N14 Cu2 132.9(4) . .
N15 N14 Cu2 118.7(3) . .
C79 N15 N14 107.1(4) . .
C79 N15 Cu1 131.3(4) . .
N14 N15 Cu1 121.6(3) . .
C53 N16 C50 126.8(5) . .
C54 N16 C50 128.3(5) . .
C54 N16 C53 104.8(4) . .
C54 N17 N18 108.7(4) . .
C54 N17 Cu3 130.3(4) . .
N18 N17 Cu3 120.3(3) . .
C53 N18 N17 107.0(4) . .
C53 N18 Cu2 132.0(4) . .
N17 N18 Cu2 119.6(3) . .
C62 N19 C61 129.3(5) . .
C62 N19 C63 103.8(5) . .
C63 N19 C61 126.9(5) . .
C63 N20 N21 106.8(5) . .
C63 N20 Cu5 138.7(4) . .
N21 N20 Cu5 114.5(3) . .
C62 N21 N20 106.6(5) . .
C62 N21 Cu6 139.5(4) . .
N20 N21 Cu6 113.8(3) . .
C44 N22 C41 128.7(6) . .
C44 N22 C45 104.1(6) . .
C45 N22 C41 127.1(6) . .
C44 N23 N24 105.8(5) . .
C44 N23 Cu1 138.1(4) . .
N24 N23 Cu1 115.1(4) . .
C45 N24 N23 107.0(5) . .
C45 N24 Cu3 138.1(4) . .
N23 N24 Cu3 114.0(4) . .
C1 O1 Cu2 114.1(4) . 1_545
Cu4 O3 Cu5 118.96(15) . .
Cu6 O3 Cu4 120.30(15) . .
Cu6 O3 Cu5 108.40(16) . .
C10 O4 Cu6 106.5(7) . .
C28 O7 Cu5 106.2(4) . .
C19 O9 Cu1 110.2(5) . .
Cu1 O10 Cu2 119.95(16) . .
Cu1 O10 Cu3 108.12(15) . .
Cu2 O10 Cu3 118.12(16) . .
C37 O12 Cu2 124.6(4) . .
C71 O14 Cu3 108.8(15) . .
C64 O15 Cu3 118.1(11) . .
C46 O18 Cu4 109.0(3) . .
C55 O19 Cu4 122.6(4) . .
N11 Cu1 N23 92.8(2) . .
N15 Cu1 N11 169.6(2) . .
N15 Cu1 N23 97.3(2) . .
O9 Cu1 N11 92.15(18) . .
O9 Cu1 N15 89.04(17) . .
O9 Cu1 N23 97.5(2) . .
O9 Cu1 O10 174.73(19) . .
O10 Cu1 N11 87.78(16) . .
O10 Cu1 N15 90.09(15) . .
O10 Cu1 N23 87.77(17) . .
N14 Cu2 O12 101.54(19) . .
N18 Cu2 N14 155.5(2) . .
N18 Cu2 O12 102.9(2) . .
O1 Cu2 N14 88.40(17) 1_565 .
O1 Cu2 N18 91.47(18) 1_565 .
O1 Cu2 O10 175.44(18) 1_565 .
O1 Cu2 O12 91.95(19) 1_565 .
O10 Cu2 N14 89.36(15) . .
O10 Cu2 N18 88.92(16) . .
O10 Cu2 O12 92.38(15) . .
N12 Cu3 N24 88.56(19) . .
N12 Cu3 O10 87.55(15) . .
N17 Cu3 N12 171.5(2) . .
N17 Cu3 N24 99.2(2) . .
N17 Cu3 O10 88.97(16) . .
O10 Cu3 N24 89.03(16) . .
O14 Cu3 N12 90.4(4) . .
O14 Cu3 N17 91.3(4) . .
O14 Cu3 N24 103.8(5) . .
O14 Cu3 O10 167.0(5) . .
O15 Cu3 N12 88.7(4) . .
O15 Cu3 N17 89.7(4) . .
O15 Cu3 N24 125.5(3) . .
O15 Cu3 O10 145.1(3) . .
O15 Cu3 O14 21.9(4) . .
N2 Cu4 O19 95.94(16) . .
N5 Cu4 N2 157.63(19) . .
N5 Cu4 O19 106.37(17) . .
O3 Cu4 N2 87.74(14) . .
O3 Cu4 N5 89.48(15) . .
O3 Cu4 O19 92.77(14) . .
O18 Cu4 N2 92.56(15) . .
O18 Cu4 N5 89.02(15) . .
O18 Cu4 O3 176.75(15) . .
O18 Cu4 O19 90.42(14) . .
N6 Cu5 N8 173.4(2) . .
N6 Cu5 N20 95.30(19) . .
N6 Cu5 O3 89.20(15) . .
N6 Cu5 O7 91.60(16) . .
N8 Cu5 N20 90.4(2) . .
N8 Cu5 O3 87.87(16) . .
O3 Cu5 N20 87.61(15) . .
O7 Cu5 N8 89.61(16) . .
O7 Cu5 N20 108.16(17) . .
O7 Cu5 O3 164.06(16) . .
N3 Cu6 N21 103.27(18) . .
N9 Cu6 N3 165.8(2) . .
N9 Cu6 N21 90.2(2) . .
O3 Cu6 N3 88.17(15) . .
O3 Cu6 N9 87.78(15) . .
O3 Cu6 N21 88.65(15) . .
O3 Cu6 O4 173.1(2) . .
O4 Cu6 N3 88.5(2) . .
O4 Cu6 N9 94.0(2) . .
O4 Cu6 N21 98.0(2) . .

loop_
_geom_bond_atom_site_label_1
_geom_bond_atom_site_label_2
_geom_bond_distance
_geom_bond_site_symmetry_2
C1 O1 1.275(8) .
C2 C1 1.487(8) .
C2 C7 1.363(10) .
C3 C2 1.390(9) .
C4 C3 1.383(7) .
C4 C5 1.349(9) .
C5 C6 1.374(10) .
C6 C7 1.392(9) .
C10 C11 1.597(13) 1_545
C11 C10 1.597(9) 1_565
C11 C12 1.3900 .
C12 C13 1.3900 .
C13 C14 1.3900 .
C15 C14 1.3900 .
C15 C16 1.3900 .
C16 C11 1.3900 .
C19 C20 1.519(8) 1_665
C20 C19 1.519(8) 1_445
C20 C21 1.383(10) .
C20 C25 1.358(11) .
C21 C22 1.407(9) .
C23 C22 1.356(11) .
C23 C24 1.337(10) .
C24 C25 1.391(9) .
C28 C29 1.515(7) 1_455
C29 C28 1.515(7) 1_655
C29 C30 1.403(10) .
C29 C34 1.333(9) .
C30 C31 1.380(9) .
C32 C31 1.340(10) .
C32 C33 1.359(10) .
C33 C34 1.416(9) .
C37 C38 1.518(9) 4_576
C38 C37 1.518(9) 4_575
C39 C38 1.413(10) .
C40 C39 1.343(11) .
C40 C41 1.369(11) .
C41 C42 1.389(10) .
C42 C43 1.360(10) .
C43 C38 1.373(10) .
C47 C46 1.524(7) .
C47 C48 1.377(8) .
C47 C52 1.358(8) .
C48 C49 1.396(8) .
C50 C49 1.360(9) .
C50 C51 1.370(8) .
C52 C51 1.365(7) .
C55 C56 1.510(8) 4_566
C56 C55 1.510(8) 4_565
C56 C57 1.370(9) .
C56 C58 1.380(8) .
C57 C60 1.403(9) .
C59 C58 1.378(9) .
C61 C59 1.401(8) .
C61 C60 1.331(8) .
C64 C65 1.477(19) 1_545
C65 C64 1.477(15) 1_565
C65 C66 1.3900 .
C66 C67 1.3900 .
C67 C68 1.3900 .
C69 C68 1.3900 .
C69 C70 1.3900 .
C70 C65 1.3900 .
C71 C72 1.46(2) 1_545
C72 C71 1.46(2) 1_565
C72 C78 1.3900 .
C73 C72 1.3900 .
C73 C74 1.3900 .
C75 C74 1.3900 .
C76 C75 1.3900 .
C78 C76 1.3900 .
N1 C5 1.450(7) .
N1 C8 1.372(7) .
N1 C9 1.339(7) .
N2 C9 1.305(6) .
N2 N3 1.364(6) .
N3 C8 1.294(7) .
N4 C14 1.401(5) .
N4 C17 1.340(7) .
N4 C18 1.342(7) .
N5 C17 1.299(6) .
N6 C18 1.310(6) .
N6 N5 1.388(6) .
N7 C23 1.458(7) .
N7 C26 1.367(7) .
N7 C27 1.343(7) .
N8 C27 1.299(7) .
N9 C26 1.310(7) .
N9 N8 1.374(6) .
N10 C32 1.467(7) .
N10 C35 1.329(7) .
N10 C36 1.347(7) .
N11 C35 1.314(7) .
N12 C36 1.313(7) .
N12 N11 1.389(6) .
N13 C68 1.402(7) .
N13 C75 1.429(9) .
N13 C79 1.356(7) .
N13 C80 1.383(7) .
N14 C80 1.298(7) .
N15 C79 1.283(7) .
N15 N14 1.382(6) .
N16 C50 1.432(6) .
N16 C53 1.373(7) .
N16 C54 1.366(7) .
N17 C54 1.302(7) .
N17 N18 1.369(6) .
N18 C53 1.310(7) .
N19 C61 1.440(8) .
N19 C62 1.360(8) .
N19 C63 1.364(8) .
N20 C63 1.295(8) .
N21 C62 1.282(7) .
N21 N20 1.403(6) .
N22 C41 1.420(9) .
N22 C44 1.345(9) .
N22 C45 1.361(8) .
N23 C44 1.299(9) .
N24 C45 1.303(8) .
N24 N23 1.401(6) .
O1 Cu2 1.925(4) 1_545
O2 C1 1.250(9) .
O4 C10 1.155(10) .
O5 C10 1.290(9) .
O6 C28 1.220(8) .
O7 C28 1.280(7) .
O8 C19 1.221(9) .
O9 C19 1.264(9) .
O11 C37 1.255(8) .
O12 C37 1.234(7) .
O13 C64 1.248(17) .
O14 C71 1.27(3) .
O15 C64 1.316(14) .
O16 C71 1.21(2) .
O17 C46 1.222(7) .
O18 C46 1.277(7) .
O19 C55 1.277(6) .
O20 C55 1.259(7) .
Cu1 N11 2.002(4) .
Cu1 N15 1.991(4) .
Cu1 N23 2.228(6) .
Cu1 O9 1.942(4) .
Cu1 O10 1.963(3) .
Cu2 N14 2.048(4) .
Cu2 N18 2.012(4) .
Cu2 O1 1.925(4) 1_565
Cu2 O10 1.976(3) .
Cu2 O12 2.137(5) .
Cu3 N12 2.003(4) .
Cu3 N17 2.001(4) .
Cu3 N24 2.169(5) .
Cu3 O10 2.025(3) .
Cu3 O14 1.998(16) .
Cu3 O15 1.941(12) .
Cu4 N2 2.029(4) .
Cu4 N5 2.027(4) .
Cu4 O3 1.982(3) .
Cu4 O18 1.958(3) .
Cu4 O19 2.226(4) .
Cu5 N6 1.968(4) .
Cu5 N8 1.974(4) .
Cu5 N20 2.247(5) .
Cu5 O3 2.019(3) .
Cu5 O7 1.971(3) .
Cu6 N3 1.999(4) .
Cu6 N9 1.998(4) .
Cu6 N21 2.245(5) .
Cu6 O3 1.977(3) .
Cu6 O4 1.997(6) .

loop_
_platon_squeeze_void_nr
_platon_squeeze_void_average_x
_platon_squeeze_void_average_y
_platon_squeeze_void_average_z
_platon_squeeze_void_volume
_platon_squeeze_void_count_electrons
_platon_squeeze_void_content
1 0.444 -0.015 0.010 3714 1029 ' '
